data_7025198
loop_
_publ_author_name
'Bonner, Emily S.'
'Engle, James T.'
'Sripothongak, Saovalak'
'Ziegler, Christopher J.'

_publ_section_title
;
 Zinc complexes of the carbahemiporphyrazines.
;
_journal_issue 8
_journal_name_full 'Dalton transactions (Cambridge, England : 2003)'
_journal_page_first 1932
_journal_page_last 1934
_journal_paper_doi 10.1039/b925669e
_journal_volume 39
_journal_year 2010
_chemical_formula_sum 'C45 H50 N7 O Zn'
_chemical_formula_weight 770.29
_chemical_name_systematic
;
?
;
_space_group_IT_number 14
_symmetry_cell_setting monoclinic
_symmetry_space_group_name_Hall '-P 2ybc'
_symmetry_space_group_name_H-M 'P 1 21/c 1'
_atom_sites_solution_hydrogens geom
_atom_sites_solution_primary direct
_atom_sites_solution_secondary difmap
_audit_creation_method SHELXL-97
_cell_angle_alpha 90.00
_cell_angle_beta 94.326(6)
_cell_angle_gamma 90.00
_cell_formula_units_Z 4
_cell_length_a 17.968(6)
_cell_length_b 13.937(4)
_cell_length_c 15.456(5)
_cell_measurement_reflns_used 3065
_cell_measurement_temperature 100(2)
_cell_measurement_theta_max 22.16
_cell_measurement_theta_min 2.22
_cell_volume 3859(2)
_computing_cell_refinement 'Bruker SMART'
_computing_data_collection 'Bruker SMART'
_computing_data_reduction 'Bruker SAINT'
_computing_molecular_graphics 'Bruker SHELXTL'
_computing_publication_material 'Bruker SHELXTL'
_computing_structure_refinement 'SHELXL-97 (Sheldrick, 1997)'
_computing_structure_solution 'SHELXS-97 (Sheldrick, 1990)'
_diffrn_ambient_temperature 100(2)
_diffrn_measured_fraction_theta_full 0.998
_diffrn_measured_fraction_theta_max 0.998
_diffrn_measurement_device_type 'CCD area detector'
_diffrn_measurement_method 'phi and omega scans'
_diffrn_radiation_monochromator graphite
_diffrn_radiation_source 'fine-focus sealed tube'
_diffrn_radiation_type MoK\a
_diffrn_radiation_wavelength 0.71073
_diffrn_reflns_av_R_equivalents 0.0749
_diffrn_reflns_av_sigmaI/netI 0.0874
_diffrn_reflns_limit_h_max 22
_diffrn_reflns_limit_h_min -22
_diffrn_reflns_limit_k_max 17
_diffrn_reflns_limit_k_min -17
_diffrn_reflns_limit_l_max 19
_diffrn_reflns_limit_l_min -19
_diffrn_reflns_number 31392
_diffrn_reflns_theta_full 27.00
_diffrn_reflns_theta_max 27.00
_diffrn_reflns_theta_min 1.14
_exptl_absorpt_coefficient_mu 0.682
_exptl_absorpt_correction_T_max 0.9667
_exptl_absorpt_correction_T_min 0.8590
_exptl_absorpt_correction_type multi-scan
_exptl_absorpt_process_details 'SADABS; Sheldrick, 2004 [Sheldrick, G. M. (2004)]'
_exptl_crystal_colour yellow
_exptl_crystal_density_diffrn 1.326
_exptl_crystal_density_meas ?
_exptl_crystal_density_method 'not measured'
_exptl_crystal_description plate
_exptl_crystal_F_000 1628
_exptl_crystal_size_max 0.23
_exptl_crystal_size_mid 0.22
_exptl_crystal_size_min 0.05
_platon_squeeze_details
;
;
_platon_squeeze_void_average_x 1.000
_platon_squeeze_void_average_y 0.500
_platon_squeeze_void_average_z 0.500
_platon_squeeze_void_content 58
_platon_squeeze_void_count_electrons 117
_refine_diff_density_max 0.570
_refine_diff_density_min -0.485
_refine_diff_density_rms 0.080
_refine_ls_extinction_method none
_refine_ls_goodness_of_fit_ref 0.881
_refine_ls_hydrogen_treatment constr
_refine_ls_matrix_type full
_refine_ls_number_parameters 463
_refine_ls_number_reflns 8401
_refine_ls_number_restraints 0
_refine_ls_restrained_S_all 0.881
_refine_ls_R_factor_all 0.0762
_refine_ls_R_factor_gt 0.0475
_refine_ls_shift/su_max 0.012
_refine_ls_shift/su_mean 0.000
_refine_ls_structure_factor_coef Fsqd
_refine_ls_weighting_details 'calc w=1/[\s^2^(Fo^2^)+(0.0618P)^2^+0.0000P] where P=(Fo^2^+2Fc^2^)/3'
_refine_ls_weighting_scheme calc
_refine_ls_wR_factor_gt 0.1127
_refine_ls_wR_factor_ref 0.1184
_reflns_number_gt 5127
_reflns_number_total 8401
_reflns_threshold_expression >2sigma(I)
_cod_data_source_file b925669e.txt
_cod_data_source_block Zn2THF
_cod_depositor_comments
;
The following automatic conversions were performed:

'_symmetry_cell_setting' value 'Monoclinic' changed to 'monoclinic'
according to /home/saulius/struct/CIF-dictionaries/cif_core.dic
dictionary named 'cif_core.dic' version 2.4.2 from 2011-04-26.

Automatic conversion script
Id: cif_fix_values 1891 2012-01-12 08:04:46Z andrius 

The following automatic conversions were performed:

'_exptl_crystal_density_meas' value 'not measured' was changed to '?'
- the value is perceived as not measured.

Automatic conversion script
Id: cif_fix_values 3008 2015-01-20 13:52:24Z robertas 
;
_cod_original_cell_volume 3860(2)
_cod_original_sg_symbol_H-M P2(1)/c
_cod_database_code 7025198

loop_
_symmetry_equiv_pos_as_xyz
'x, y, z'
'-x, y+1/2, -z+1/2'
'-x, -y, -z'
'x, -y-1/2, z-1/2'

loop_
_atom_site_label
_atom_site_type_symbol
_atom_site_fract_x
_atom_site_fract_y
_atom_site_fract_z
_atom_site_U_iso_or_equiv
_atom_site_adp_type
_atom_site_occupancy
_atom_site_symmetry_multiplicity
_atom_site_calc_flag
_atom_site_refinement_flags
C1 C 0.56325(15) 0.86004(19) 0.63669(16) 0.0215(6) Uani 1 1 d .
C2 C 0.50261(15) 0.81980(19) 0.57751(17) 0.0220(6) Uani 1 1 d .
C3 C 0.45600(15) 0.8617(2) 0.51331(18) 0.0267(7) Uani 1 1 d .
H3 H 0.4581 0.9284 0.5014 0.032 Uiso 1 1 calc R
C4 C 0.40565(16) 0.8016(2) 0.46661(19) 0.0309(7) Uani 1 1 d .
H4 H 0.3726 0.8280 0.4219 0.037 Uiso 1 1 calc R
C5 C 0.40271(16) 0.7035(2) 0.48409(18) 0.0306(7) Uani 1 1 d .
H5 H 0.3680 0.6641 0.4510 0.037 Uiso 1 1 calc R
C6 C 0.44968(15) 0.6629(2) 0.54905(17) 0.0258(6) Uani 1 1 d .
H6 H 0.4480 0.5961 0.5612 0.031 Uiso 1 1 calc R
C7 C 0.49900(14) 0.72279(19) 0.59547(16) 0.0216(6) Uani 1 1 d .
C8 C 0.55774(14) 0.70125(18) 0.66586(17) 0.0208(6) Uani 1 1 d .
C9 C 0.62071(15) 0.58783(18) 0.76447(17) 0.0221(6) Uani 1 1 d .
C10 C 0.58922(15) 0.6029(2) 0.85352(16) 0.0236(6) Uani 1 1 d .
H16A H 0.5738 0.6707 0.8587 0.028 Uiso 1 1 calc R
H16B H 0.5443 0.5623 0.8570 0.028 Uiso 1 1 calc R
C11 C 0.64532(16) 0.5784(2) 0.92913(18) 0.0345(7) Uani 1 1 d .
H17A H 0.6630 0.5125 0.9227 0.052 Uiso 1 1 calc R
H17B H 0.6213 0.5842 0.9837 0.052 Uiso 1 1 calc R
H17C H 0.6877 0.6227 0.9296 0.052 Uiso 1 1 calc R
C12 C 0.64320(16) 0.48474(19) 0.74984(16) 0.0237(6) Uani 1 1 d .
C13 C 0.60201(17) 0.4017(2) 0.74944(17) 0.0284(7) Uani 1 1 d .
H13 H 0.5501 0.4031 0.7574 0.034 Uiso 1 1 calc R
C14 C 0.63860(18) 0.3157(2) 0.73709(19) 0.0335(7) Uani 1 1 d .
H14 H 0.6117 0.2571 0.7388 0.040 Uiso 1 1 calc R
C15 C 0.71445(18) 0.3137(2) 0.7222(2) 0.0370(8) Uani 1 1 d .
H15 H 0.7382 0.2540 0.7130 0.044 Uiso 1 1 calc R
C16 C 0.75528(17) 0.3978(2) 0.72076(19) 0.0336(7) Uani 1 1 d .
H16 H 0.8065 0.3973 0.7094 0.040 Uiso 1 1 calc R
C17 C 0.71869(16) 0.4829(2) 0.73648(17) 0.0259(6) Uani 1 1 d .
C18 C 0.74541(16) 0.5826(2) 0.74322(17) 0.0243(6) Uani 1 1 d .
C19 C 0.84147(16) 0.6935(2) 0.73193(18) 0.0275(7) Uani 1 1 d .
C20 C 0.92160(15) 0.7129(2) 0.72389(18) 0.0291(7) Uani 1 1 d .
C21 C 0.98162(17) 0.6513(2) 0.7197(2) 0.0412(8) Uani 1 1 d .
H21 H 0.9754 0.5836 0.7219 0.049 Uiso 1 1 calc R
C22 C 1.05136(18) 0.6921(3) 0.7122(2) 0.0502(10) Uani 1 1 d .
H22 H 1.0937 0.6517 0.7098 0.060 Uiso 1 1 calc R
C23 C 1.06022(18) 0.7903(3) 0.7081(2) 0.0518(10) Uani 1 1 d .
H23 H 1.1083 0.8162 0.7014 0.062 Uiso 1 1 calc R
C24 C 0.99981(17) 0.8520(2) 0.7138(2) 0.0413(8) Uani 1 1 d .
H24 H 1.0060 0.9196 0.7118 0.050 Uiso 1 1 calc R
C25 C 0.93032(16) 0.8112(2) 0.72222(19) 0.0315(7) Uani 1 1 d .
C26 C 0.85570(16) 0.8540(2) 0.73014(18) 0.0286(7) Uani 1 1 d .
C27 C 0.77179(16) 0.97989(19) 0.74108(18) 0.0253(6) Uani 1 1 d .
C28 C 0.75960(16) 1.04784(19) 0.80443(18) 0.0258(6) Uani 1 1 d .
H28 H 0.8000 1.0703 0.8423 0.031 Uiso 1 1 calc R
C29 C 0.68808(15) 1.08264(18) 0.81200(17) 0.0251(6) Uani 1 1 d .
H29 H 0.6803 1.1296 0.8549 0.030 Uiso 1 1 calc R
C30 C 0.62789(16) 1.05099(19) 0.75891(17) 0.0247(6) Uani 1 1 d .
H30 H 0.5793 1.0751 0.7660 0.030 Uiso 1 1 calc R
C31 C 0.63913(15) 0.98289(19) 0.69449(17) 0.0239(6) Uani 1 1 d .
C32 C 0.71157(15) 0.95034(19) 0.68418(17) 0.0242(6) Uani 1 1 d .
H32 H 0.7201 0.9077 0.6380 0.029 Uiso 1 1 calc R
C33 C 0.75115(17) 0.8321(2) 0.93954(18) 0.0345(7) Uani 1 1 d .
H33A H 0.7889 0.8783 0.9216 0.041 Uiso 1 1 calc R
H33B H 0.7740 0.7676 0.9445 0.041 Uiso 1 1 calc R
C34 C 0.72160(18) 0.8624(2) 1.02474(19) 0.0394(8) Uani 1 1 d .
H34A H 0.7594 0.8997 1.0604 0.047 Uiso 1 1 calc R
H34B H 0.7067 0.8059 1.0583 0.047 Uiso 1 1 calc R
C35 C 0.65428(17) 0.9241(2) 0.99637(18) 0.0349(8) Uani 1 1 d .
H35A H 0.6189 0.9283 1.0423 0.042 Uiso 1 1 calc R
H35B H 0.6694 0.9895 0.9802 0.042 Uiso 1 1 calc R
C36 C 0.62134(16) 0.8693(2) 0.91893(19) 0.0316(7) Uani 1 1 d .
H36A H 0.5892 0.8165 0.9371 0.038 Uiso 1 1 calc R
H36B H 0.5913 0.9122 0.8790 0.038 Uiso 1 1 calc R
C37 C 0.9293(4) 0.6908(6) 0.9776(4) 0.144(3) Uani 1 1 d .
H37A H 0.8931 0.7208 1.0135 0.216 Uiso 1 1 calc R
H37B H 0.9330 0.7287 0.9246 0.216 Uiso 1 1 calc R
H37C H 0.9782 0.6881 1.0101 0.216 Uiso 1 1 calc R
C38 C 0.9062(7) 0.5994(7) 0.9558(6) 0.247(6) Uani 1 1 d .
H38A H 0.8742 0.6068 0.9012 0.297 Uiso 1 1 calc R
H38B H 0.9517 0.5659 0.9398 0.297 Uiso 1 1 calc R
C39 C 0.8702(4) 0.5348(7) 1.0030(4) 0.127(2) Uani 1 1 d .
H39A H 0.8233 0.5666 1.0168 0.152 Uiso 1 1 calc R
H39B H 0.9009 0.5288 1.0586 0.152 Uiso 1 1 calc R
C40 C 0.8491(4) 0.4367(7) 0.9779(5) 0.151(3) Uani 1 1 d .
H40A H 0.8105 0.4445 0.9292 0.181 Uiso 1 1 calc R
H40B H 0.8935 0.4104 0.9520 0.181 Uiso 1 1 calc R
C41 C 0.8222(6) 0.3582(9) 1.0286(7) 0.249(6) Uani 1 1 d .
H41A H 0.7779 0.3826 1.0561 0.299 Uiso 1 1 calc R
H41B H 0.8611 0.3463 1.0763 0.299 Uiso 1 1 calc R
C42 C 0.8014(4) 0.2639(6) 0.9915(5) 0.174(4) Uani 1 1 d .
H42A H 0.7736 0.2728 0.9350 0.262 Uiso 1 1 calc R
H42B H 0.7700 0.2298 1.0306 0.262 Uiso 1 1 calc R
H42C H 0.8466 0.2265 0.9840 0.262 Uiso 1 1 calc R
N1 N 0.59664(12) 0.78638(15) 0.68686(13) 0.0209(5) Uani 1 1 d .
N2 N 0.56388(12) 0.61537(16) 0.69553(14) 0.0218(5) Uani 1 1 d .
N3 N 0.69193(12) 0.64124(15) 0.76010(13) 0.0210(5) Uani 1 1 d .
N4 N 0.81832(12) 0.60427(17) 0.73358(14) 0.0270(5) Uani 1 1 d .
N5 N 0.80325(12) 0.77846(16) 0.73582(13) 0.0238(5) Uani 1 1 d .
N6 N 0.84480(13) 0.94436(17) 0.73447(15) 0.0291(6) Uani 1 1 d .
N7 N 0.57797(12) 0.95096(15) 0.63899(14) 0.0228(5) Uani 1 1 d .
O1 O 0.68541(10) 0.83157(13) 0.87732(11) 0.0264(4) Uani 1 1 d .
Zn1 Zn 0.694297(17) 0.78320(2) 0.754284(19) 0.02132(10) Uani 1 1 d .

loop_
_atom_site_aniso_label
_atom_site_aniso_U_11
_atom_site_aniso_U_22
_atom_site_aniso_U_33
_atom_site_aniso_U_23
_atom_site_aniso_U_13
_atom_site_aniso_U_12
C1 0.0227(15) 0.0283(16) 0.0138(13) 0.0022(11) 0.0038(11) 0.0046(12)
C2 0.0244(15) 0.0235(14) 0.0185(14) -0.0013(11) 0.0033(12) 0.0006(12)
C3 0.0263(16) 0.0268(16) 0.0269(16) 0.0040(12) 0.0027(13) 0.0012(12)
C4 0.0307(17) 0.0361(19) 0.0247(16) 0.0059(13) -0.0045(13) 0.0008(13)
C5 0.0323(17) 0.0339(19) 0.0247(15) 0.0013(13) -0.0041(13) -0.0078(14)
C6 0.0276(16) 0.0272(16) 0.0229(15) 0.0035(12) 0.0021(12) -0.0002(13)
C7 0.0205(14) 0.0261(15) 0.0187(13) 0.0021(12) 0.0038(11) 0.0027(12)
C8 0.0197(14) 0.0244(16) 0.0190(14) -0.0002(11) 0.0062(11) 0.0016(11)
C9 0.0254(15) 0.0214(15) 0.0191(14) 0.0018(11) -0.0012(12) 0.0002(12)
C10 0.0270(15) 0.0234(15) 0.0209(14) 0.0005(12) 0.0052(12) -0.0038(12)
C11 0.0386(19) 0.0437(19) 0.0213(16) 0.0031(14) 0.0037(14) -0.0044(15)
C12 0.0321(17) 0.0258(15) 0.0129(13) 0.0024(11) -0.0011(12) 0.0023(13)
C13 0.0362(18) 0.0281(16) 0.0208(15) 0.0021(12) 0.0013(13) 0.0001(14)
C14 0.048(2) 0.0251(16) 0.0272(17) 0.0008(13) 0.0003(15) -0.0006(14)
C15 0.051(2) 0.0249(17) 0.0347(18) -0.0024(13) 0.0005(16) 0.0119(15)
C16 0.0344(18) 0.0361(18) 0.0297(17) -0.0013(14) -0.0017(14) 0.0074(15)
C17 0.0309(17) 0.0295(17) 0.0168(14) 0.0010(12) -0.0025(12) 0.0040(13)
C18 0.0284(16) 0.0292(16) 0.0148(14) 0.0022(12) -0.0026(12) 0.0032(13)
C19 0.0239(16) 0.0388(19) 0.0195(15) 0.0011(12) 0.0006(12) 0.0043(13)
C20 0.0228(15) 0.0370(17) 0.0278(15) -0.0067(14) 0.0027(12) 0.0019(14)
C21 0.0295(19) 0.047(2) 0.047(2) -0.0060(17) 0.0007(15) 0.0062(16)
C22 0.0208(18) 0.062(3) 0.068(3) -0.0170(19) 0.0027(17) 0.0068(16)
C23 0.0218(18) 0.073(3) 0.061(2) -0.022(2) 0.0049(16) -0.0054(18)
C24 0.0296(18) 0.048(2) 0.047(2) -0.0153(17) 0.0037(15) -0.0071(16)
C25 0.0192(16) 0.048(2) 0.0277(16) -0.0073(14) 0.0007(12) -0.0010(13)
C26 0.0279(17) 0.0367(18) 0.0214(15) -0.0046(13) 0.0038(13) -0.0058(14)
C27 0.0264(16) 0.0222(15) 0.0281(16) 0.0018(12) 0.0077(12) -0.0039(13)
C28 0.0290(16) 0.0235(15) 0.0251(16) 0.0013(12) 0.0026(12) -0.0067(13)
C29 0.0350(17) 0.0184(14) 0.0222(15) -0.0005(11) 0.0042(13) -0.0027(12)
C30 0.0282(16) 0.0217(15) 0.0245(15) 0.0019(12) 0.0037(12) 0.0034(12)
C31 0.0298(16) 0.0208(15) 0.0213(15) 0.0058(12) 0.0025(12) -0.0012(12)
C32 0.0290(16) 0.0219(15) 0.0223(15) 0.0000(12) 0.0060(12) -0.0024(12)
C33 0.0340(18) 0.0450(19) 0.0231(16) -0.0035(14) -0.0069(13) 0.0031(15)
C34 0.050(2) 0.047(2) 0.0206(16) 0.0000(14) 0.0000(15) -0.0035(16)
C35 0.050(2) 0.0352(18) 0.0207(16) -0.0036(13) 0.0126(14) -0.0031(15)
C36 0.0357(18) 0.0323(17) 0.0278(16) -0.0020(13) 0.0102(14) 0.0032(14)
C37 0.101(5) 0.235(9) 0.096(5) 0.054(6) -0.002(4) 0.032(5)
C38 0.394(17) 0.191(10) 0.138(8) 0.030(7) -0.104(9) -0.125(11)
C39 0.120(5) 0.187(8) 0.072(4) 0.014(5) 0.002(4) -0.026(5)
C40 0.130(6) 0.192(8) 0.123(6) -0.086(6) -0.040(5) 0.052(6)
C41 0.287(13) 0.285(14) 0.190(10) -0.019(10) 0.121(9) -0.152(11)
C42 0.125(6) 0.226(8) 0.182(8) -0.095(7) 0.079(6) -0.090(6)
N1 0.0216(12) 0.0215(12) 0.0198(11) 0.0027(10) 0.0032(9) 0.0003(10)
N2 0.0212(12) 0.0250(13) 0.0193(12) 0.0019(10) 0.0032(9) -0.0009(10)
N3 0.0188(12) 0.0268(13) 0.0171(12) 0.0012(10) -0.0004(9) 0.0012(10)
N4 0.0238(14) 0.0299(14) 0.0273(14) 0.0023(11) 0.0015(10) 0.0063(11)
N5 0.0211(12) 0.0275(13) 0.0228(12) -0.0045(11) 0.0020(10) -0.0012(11)
N6 0.0238(14) 0.0331(15) 0.0306(14) -0.0059(11) 0.0041(11) -0.0058(11)
N7 0.0270(13) 0.0217(12) 0.0194(12) 0.0007(10) -0.0001(10) 0.0005(10)
O1 0.0261(11) 0.0364(11) 0.0167(10) -0.0019(8) 0.0016(8) 0.0042(9)
Zn1 0.02098(17) 0.02428(18) 0.01879(17) -0.00040(14) 0.00210(12) 0.00049(15)

loop_
_atom_type_symbol
_atom_type_description
_atom_type_scat_dispersion_real
_atom_type_scat_dispersion_imag
_atom_type_scat_source
C C 0.0033 0.0016 'International Tables Vol C Tables 4.2.6.8 and 6.1.1.4'
H H 0.0000 0.0000 'International Tables Vol C Tables 4.2.6.8 and 6.1.1.4'
N N 0.0061 0.0033 'International Tables Vol C Tables 4.2.6.8 and 6.1.1.4'
Zn Zn 0.2839 1.4301 'International Tables Vol C Tables 4.2.6.8 and 6.1.1.4'
O O 0.0106 0.0060 'International Tables Vol C Tables 4.2.6.8 and 6.1.1.4'

loop_
_geom_angle_atom_site_label_1
_geom_angle_atom_site_label_2
_geom_angle_atom_site_label_3
_geom_angle
N7 C1 N1 128.8(3)
N7 C1 C2 121.8(2)
N1 C1 C2 109.3(2)
C3 C2 C7 121.5(3)
C3 C2 C1 131.6(3)
C7 C2 C1 106.9(2)
C2 C3 C4 117.0(3)
C3 C4 C5 121.4(3)
C6 C5 C4 120.8(3)
C7 C6 C5 117.6(3)
C6 C7 C2 121.7(2)
C6 C7 C8 130.6(3)
C2 C7 C8 107.6(2)
N2 C8 N1 132.7(3)
N2 C8 C7 119.1(2)
N1 C8 C7 108.2(2)
N2 C9 N3 112.9(2)
N2 C9 C12 108.6(2)
N3 C9 C12 103.2(2)
N2 C9 C10 109.3(2)
N3 C9 C10 110.3(2)
C12 C9 C10 112.5(2)
C11 C10 C9 112.8(2)
C13 C12 C17 121.0(3)
C13 C12 C9 130.6(3)
C17 C12 C9 108.4(2)
C12 C13 C14 117.9(3)
C13 C14 C15 121.1(3)
C16 C15 C14 120.6(3)
C15 C16 C17 117.6(3)
C16 C17 C12 121.6(3)
C16 C17 C18 131.6(3)
C12 C17 C18 106.8(2)
N3 C18 N4 127.7(3)
N3 C18 C17 111.4(2)
N4 C18 C17 120.8(3)
N4 C19 N5 131.0(3)
N4 C19 C20 119.1(3)
N5 C19 C20 109.8(3)
C25 C20 C21 121.7(3)
C25 C20 C19 107.2(2)
C21 C20 C19 131.1(3)
C20 C21 C22 117.4(3)
C23 C22 C21 121.2(3)
C22 C23 C24 121.1(3)
C25 C24 C23 117.7(3)
C20 C25 C24 120.8(3)
C20 C25 C26 107.0(2)
C24 C25 C26 132.1(3)
N6 C26 N5 128.5(3)
N6 C26 C25 123.0(3)
N5 C26 C25 108.5(2)
C28 C27 C32 119.1(3)
C28 C27 N6 119.1(3)
C32 C27 N6 121.9(2)
C29 C28 C27 119.6(3)
C30 C29 C28 121.9(3)
C29 C30 C31 119.4(3)
C32 C31 C30 119.1(3)
C32 C31 N7 121.1(2)
C30 C31 N7 119.8(2)
C31 C32 C27 120.9(3)
O1 C33 C34 104.7(2)
C33 C34 C35 103.3(2)
C36 C35 C34 101.5(2)
O1 C36 C35 104.9(2)
C39 C38 C37 129.3(11)
C38 C39 C40 127.2(8)
C41 C40 C39 130.7(8)
C40 C41 C42 123.2(8)
C1 N1 C8 107.9(2)
C1 N1 Zn1 129.68(18)
C8 N1 Zn1 120.74(17)
C8 N2 C9 122.6(2)
C18 N3 C9 110.2(2)
C18 N3 Zn1 126.79(19)
C9 N3 Zn1 121.57(16)
C19 N4 C18 121.4(2)
C19 N5 C26 107.5(2)
C19 N5 Zn1 122.21(19)
C26 N5 Zn1 130.21(19)
C26 N6 C27 119.7(2)
C1 N7 C31 118.2(2)
C36 O1 C33 109.4(2)
C36 O1 Zn1 130.67(16)
C33 O1 Zn1 119.91(16)
N1 Zn1 N3 91.44(9)
N1 Zn1 N5 140.03(9)
N3 Zn1 N5 89.89(9)
N1 Zn1 O1 110.90(8)
N3 Zn1 O1 106.56(8)
N5 Zn1 O1 106.91(8)

loop_
_geom_bond_atom_site_label_1
_geom_bond_atom_site_label_2
_geom_bond_distance
C1 N7 1.294(3)
C1 N1 1.395(3)
C1 C2 1.479(4)
C2 C3 1.379(4)
C2 C7 1.383(4)
C3 C4 1.394(4)
C4 C5 1.396(4)
C5 C6 1.383(4)
C6 C7 1.379(4)
C7 C8 1.488(4)
C8 N2 1.284(3)
C8 N1 1.403(3)
C9 N2 1.470(3)
C9 N3 1.486(3)
C9 C12 1.514(4)
C9 C10 1.541(4)
C10 C11 1.523(4)
C12 C13 1.374(4)
C12 C17 1.388(4)
C13 C14 1.387(4)
C14 C15 1.400(4)
C15 C16 1.384(4)
C16 C17 1.386(4)
C17 C18 1.471(4)
C18 N3 1.303(3)
C18 N4 1.364(3)
C19 N4 1.312(4)
C19 N5 1.373(3)
C19 C20 1.479(4)
C20 C25 1.380(4)
C20 C21 1.384(4)
C21 C22 1.389(4)
C22 C23 1.379(5)
C23 C24 1.393(4)
C24 C25 1.387(4)
C25 C26 1.480(4)
C26 N6 1.278(3)
C26 N5 1.420(3)
C27 C28 1.391(4)
C27 C32 1.404(4)
C27 N6 1.413(4)
C28 C29 1.387(4)
C29 C30 1.380(4)
C30 C31 1.401(4)
C31 C32 1.399(4)
C31 N7 1.414(3)
C33 O1 1.466(3)
C33 C34 1.516(4)
C34 C35 1.521(4)
C35 C36 1.503(4)
C36 O1 1.458(3)
C37 C38 1.373(9)
C38 C39 1.354(10)
C39 C40 1.463(8)
C40 C41 1.449(10)
C41 C42 1.472(10)
N1 Zn1 1.973(2)
N3 Zn1 1.981(2)
N5 Zn1 2.001(2)
O1 Zn1 2.0353(18)

loop_
_platon_squeeze_void_nr
2
